data_4310863
loop_
_publ_author_name
'John H. Thurston'
'Christopher G.-Z. Tang'
'Daniel W. Trahan'
'Kenton H. Whitmire'

_publ_contact_author
;
      Kenton H. Whitmire
      Department of Chemistry MS-60
      Rice University
      1600 Main St. 
      Houtson Tx. 77005
      United States of America
;
_publ_contact_author_email whitmir@rice.edu
_publ_contact_author_fax '713 737 5652'
_publ_contact_author_phone '713 737 5650'
_publ_section_title
;
 Toward Rational Control of Metal Stoichiometry in Heterobimetallic
 Coordination Complexes: Synthesis and Characterization of
 Pb(Hsal)2(Cu(salen*))2, [Pb(NO3)(Cu(salen*))2](NO3),
 Pb(OAc)2(Cu(salen*)), and [Pb(OAc)(Ni(salen*))2](OAc)
;
_journal_name_full 'Inorganic Chemistry'
_journal_page_first 2708
_journal_page_last 2713
_journal_paper_doi 10.1021/ic035427w
_journal_volume 43
_journal_year 2004
_chemical_formula_sum 'C50 H46 Cu2 N4 O14 Pb'
_chemical_formula_weight 1261.18
_chemical_name_systematic
;
 ?
;
_space_group_IT_number 2
_symmetry_cell_setting triclinic
_symmetry_space_group_name_Hall '-P 1'
_symmetry_space_group_name_H-M 'P -1'
_atom_sites_solution_hydrogens geom
_atom_sites_solution_primary direct
_atom_sites_solution_secondary difmap
_audit_creation_method SHELXL-97
_cell_angle_alpha 71.50(3)
_cell_angle_beta 64.50(3)
_cell_angle_gamma 79.52(3)
_cell_formula_units_Z 1
_cell_length_a 10.480(2)
_cell_length_b 10.515(2)
_cell_length_c 11.988(2)
_cell_measurement_reflns_used 2086
_cell_measurement_temperature 293(2)
_cell_measurement_theta_max 46.357
_cell_measurement_theta_min 4.516
_cell_volume 1129.2(5)
_computing_cell_refinement 'SHELXTL 6.10 (Bruker AXS, 2001)'
_computing_data_collection 'SHELXTL 6.10 (Bruker AXS, 2001)'
_computing_data_reduction 'SHELXTL 6.10 (Bruker AXS, 2001)'
_computing_molecular_graphics 'SHELXTL 6.10 (Bruker AXS, 2001)'
_computing_publication_material 'SHELXTL 6.10 (Bruker AXS, 2001)'
_computing_structure_refinement 'SHELXL-97 (Sheldrick, 1997)'
_computing_structure_solution 'SHELXS-97 (Sheldrick, 1990)'
_diffrn_ambient_temperature 293(2)
_diffrn_measured_fraction_theta_full 0.991
_diffrn_measured_fraction_theta_max 0.991
_diffrn_measurement_device_type 'Bruker SMART 1k CCD'
_diffrn_measurement_method 'two theta-omega'
_diffrn_radiation_monochromator graphite
_diffrn_radiation_source 'normal-focus sealed tube'
_diffrn_radiation_type MoK\a
_diffrn_radiation_wavelength 0.71073
_diffrn_reflns_av_R_equivalents 0.0284
_diffrn_reflns_av_sigmaI/netI 0.0599
_diffrn_reflns_limit_h_max 11
_diffrn_reflns_limit_h_min -11
_diffrn_reflns_limit_k_max 11
_diffrn_reflns_limit_k_min -11
_diffrn_reflns_limit_l_max 11
_diffrn_reflns_limit_l_min -13
_diffrn_reflns_number 4978
_diffrn_reflns_theta_full 23.31
_diffrn_reflns_theta_max 23.31
_diffrn_reflns_theta_min 1.95
_exptl_absorpt_coefficient_mu 4.729
_exptl_absorpt_correction_T_max 1.000000
_exptl_absorpt_correction_T_min 0.776835
_exptl_absorpt_correction_type multi-scan
_exptl_crystal_colour burgundy
_exptl_crystal_density_diffrn 1.855
_exptl_crystal_density_method 'not measured'
_exptl_crystal_description prism
_exptl_crystal_F_000 626
_exptl_crystal_size_max 0.2
_exptl_crystal_size_mid 0.18
_exptl_crystal_size_min 0.15
_refine_diff_density_max 1.268
_refine_diff_density_min -0.596
_refine_diff_density_rms 0.099
_refine_ls_extinction_method none
_refine_ls_goodness_of_fit_ref 0.984
_refine_ls_hydrogen_treatment 'riding model'
_refine_ls_matrix_type full
_refine_ls_number_parameters 322
_refine_ls_number_reflns 3238
_refine_ls_number_restraints 0
_refine_ls_restrained_S_all 0.984
_refine_ls_R_factor_all 0.0447
_refine_ls_R_factor_gt 0.0352
_refine_ls_shift/su_max 0.000
_refine_ls_shift/su_mean 0.000
_refine_ls_structure_factor_coef Fsqd
_refine_ls_weighting_details 'calc w=1/[\s^2^(Fo^2^)+(0.0334P)^2^+0.0000P] where P=(Fo^2^+2Fc^2^)/3'
_refine_ls_weighting_scheme calc
_refine_ls_wR_factor_gt 0.0702
_refine_ls_wR_factor_ref 0.0728
_reflns_number_gt 2733
_reflns_number_total 3238
_reflns_threshold_expression >2sigma(I)
_cod_data_source_file ic035427wsi20040129_114253_2.cif
_cod_data_source_block compound1
_cod_depositor_comments
;
The following automatic conversions were performed:
'_exptl_absorpt_correction_type' value 'multiscan' changed to 'multi-scan'
according to '/home/saulius/struct/CIF-dictionaries/cif_core.dic'
dictionary named 'cif_core.dic' version 2.4.1 from 2010-06-29.

Automatic conversion script
Id: cif_fix_enum 1527 2010-12-29 10:47:43Z saulius 
;
_cod_original_cell_volume 1129.1(4)
_cod_database_code 4310863

loop_
_symmetry_equiv_pos_as_xyz
'x, y, z'
'-x, -y, -z'

loop_
_atom_site_label
_atom_site_type_symbol
_atom_site_fract_x
_atom_site_fract_y
_atom_site_fract_z
_atom_site_U_iso_or_equiv
_atom_site_adp_type
_atom_site_occupancy
_atom_site_symmetry_multiplicity
_atom_site_calc_flag
_atom_site_refinement_flags
_atom_site_disorder_assembly
_atom_site_disorder_group
Pb1 Pb 0.5000 0.5000 0.5000 0.03802(14) Uani 1 2 d S . .
Cu1 Cu 0.67684(7) 0.51267(7) 0.68506(7) 0.0387(2) Uani 1 1 d . . .
O1 O 0.7440(4) 0.4538(4) 0.5332(4) 0.0385(11) Uani 1 1 d . . .
N1 N 0.8149(5) 0.4060(5) 0.7436(4) 0.0381(13) Uani 1 1 d . . .
C1 C 0.8449(7) 0.3950(7) 0.1875(6) 0.0535(19) Uani 1 1 d . . .
H1A H 0.7739 0.4401 0.1560 0.080 Uiso 1 1 calc R . .
H1B H 0.8541 0.3018 0.1895 0.080 Uiso 1 1 calc R . .
H1C H 0.9339 0.4352 0.1318 0.080 Uiso 1 1 calc R . .
O2 O 0.5521(4) 0.6361(4) 0.6194(4) 0.0393(11) Uani 1 1 d . . .
N2 N 0.6280(5) 0.5893(5) 0.8265(4) 0.0364(12) Uani 1 1 d . . .
C2 C 0.8948(6) 0.3476(6) 0.3731(6) 0.0350(15) Uani 1 1 d . . .
O3 O 0.8046(4) 0.4066(4) 0.3145(4) 0.0450(11) Uani 1 1 d . . .
C3 C 1.0091(7) 0.2623(6) 0.3279(6) 0.0464(17) Uani 1 1 d . . .
H3A H 1.0277 0.2391 0.2535 0.056 Uiso 1 1 calc R . .
O4 O 0.4211(4) 0.7898(4) 0.4829(4) 0.0450(11) Uani 1 1 d . . .
C4 C 1.0967(7) 0.2108(7) 0.3934(7) 0.057(2) Uani 1 1 d . . .
H4A H 1.1745 0.1540 0.3619 0.068 Uiso 1 1 calc R . .
C5 C 1.0700(7) 0.2421(7) 0.5025(7) 0.0536(19) Uani 1 1 d . . .
H5A H 1.1321 0.2094 0.5432 0.064 Uiso 1 1 calc R . .
C6 C 0.9496(6) 0.3237(6) 0.5560(6) 0.0372(15) Uani 1 1 d . . .
C7 C 0.8581(6) 0.3777(5) 0.4912(5) 0.0300(14) Uani 1 1 d . . .
C8 C 0.9222(7) 0.3414(6) 0.6785(6) 0.0420(17) Uani 1 1 d . . .
H8A H 0.9883 0.3024 0.7137 0.050 Uiso 1 1 calc R . .
C9 C 0.7864(7) 0.4020(7) 0.8752(6) 0.0511(19) Uani 1 1 d . . .
H9A H 0.8747 0.3877 0.8865 0.061 Uiso 1 1 calc R . .
H9B H 0.7274 0.3278 0.9346 0.061 Uiso 1 1 calc R . .
C10 C 0.7130(6) 0.5310(7) 0.9034(6) 0.0466(17) Uani 1 1 d . . .
H10A H 0.6521 0.5147 0.9939 0.056 Uiso 1 1 calc R . .
H10B H 0.7825 0.5934 0.8831 0.056 Uiso 1 1 calc R . .
C11 C 0.5416(6) 0.6897(7) 0.8487(6) 0.0402(16) Uani 1 1 d . . .
H11A H 0.5277 0.7155 0.9207 0.048 Uiso 1 1 calc R . .
C12 C 0.4637(6) 0.7667(6) 0.7735(5) 0.0354(15) Uani 1 1 d . . .
C13 C 0.3794(6) 0.8795(7) 0.8082(6) 0.0449(17) Uani 1 1 d . . .
H13A H 0.3713 0.8990 0.8815 0.054 Uiso 1 1 calc R . .
C14 C 0.3099(7) 0.9603(7) 0.7371(7) 0.0532(19) Uani 1 1 d . . .
H14A H 0.2533 1.0336 0.7626 0.064 Uiso 1 1 calc R . .
C15 C 0.3227(6) 0.9343(6) 0.6262(6) 0.0466(17) Uani 1 1 d . . .
H15A H 0.2762 0.9915 0.5769 0.056 Uiso 1 1 calc R . .
C16 C 0.4023(6) 0.8262(6) 0.5889(6) 0.0361(15) Uani 1 1 d . . .
C17 C 0.4767(6) 0.7382(6) 0.6615(5) 0.0338(15) Uani 1 1 d . . .
C18 C 0.3560(7) 0.8758(7) 0.4017(6) 0.0518(18) Uani 1 1 d . . .
H18A H 0.3767 0.8404 0.3307 0.078 Uiso 1 1 calc R . .
H18B H 0.3919 0.9637 0.3700 0.078 Uiso 1 1 calc R . .
H18C H 0.2554 0.8813 0.4494 0.078 Uiso 1 1 calc R . .
O21 O 0.8670(5) 0.7160(5) 0.1617(5) 0.0640(14) Uani 1 1 d . . .
H21A H 0.7987 0.6736 0.2174 0.096 Uiso 1 1 calc R . .
C21 C 0.8297(7) 0.8002(6) 0.0662(6) 0.0409(16) Uani 1 1 d . . .
O22 O 0.6172(5) 0.6428(5) 0.2704(4) 0.0609(14) Uani 1 1 d . . .
C22 C 0.9275(7) 0.8834(7) -0.0319(7) 0.0537(19) Uani 1 1 d . . .
H22A H 1.0185 0.8779 -0.0348 0.064 Uiso 1 1 calc R . .
O23 O 0.4819(5) 0.6874(5) 0.1617(4) 0.0632(14) Uani 1 1 d . . .
C23 C 0.8944(8) 0.9747(7) -0.1260(7) 0.061(2) Uani 1 1 d . . .
H23A H 0.9616 1.0332 -0.1914 0.074 Uiso 1 1 calc R . .
C24 C 0.7614(10) 0.9809(8) -0.1246(7) 0.065(2) Uani 1 1 d . . .
H24A H 0.7380 1.0436 -0.1885 0.079 Uiso 1 1 calc R . .
C25 C 0.6627(8) 0.8922(7) -0.0265(7) 0.0509(18) Uani 1 1 d . . .
H25A H 0.5730 0.8950 -0.0255 0.061 Uiso 1 1 calc R . .
C26 C 0.6968(6) 0.7994(6) 0.0700(5) 0.0338(14) Uani 1 1 d . . .
C27 C 0.5895(7) 0.7034(7) 0.1748(7) 0.0476(17) Uani 1 1 d . . .

loop_
_atom_site_aniso_label
_atom_site_aniso_U_11
_atom_site_aniso_U_22
_atom_site_aniso_U_33
_atom_site_aniso_U_23
_atom_site_aniso_U_13
_atom_site_aniso_U_12
Pb1 0.0487(3) 0.0419(2) 0.0307(2) -0.01193(16) -0.02347(18) 0.00382(17)
Cu1 0.0386(5) 0.0499(5) 0.0401(5) -0.0221(4) -0.0251(4) 0.0103(4)
O1 0.029(2) 0.053(3) 0.043(2) -0.025(2) -0.020(2) 0.013(2)
N1 0.030(3) 0.050(4) 0.033(3) -0.005(3) -0.014(3) -0.005(3)
C1 0.059(5) 0.065(5) 0.047(4) -0.030(4) -0.023(4) 0.004(4)
O2 0.046(3) 0.042(3) 0.046(2) -0.028(2) -0.030(2) 0.019(2)
N2 0.033(3) 0.047(3) 0.034(3) -0.010(3) -0.015(2) -0.009(3)
C2 0.031(4) 0.034(4) 0.039(4) -0.010(3) -0.012(3) -0.003(3)
O3 0.042(3) 0.060(3) 0.038(2) -0.023(2) -0.019(2) 0.010(2)
C3 0.047(4) 0.047(4) 0.038(4) -0.017(3) -0.009(3) 0.004(3)
O4 0.057(3) 0.048(3) 0.037(2) -0.017(2) -0.029(2) 0.015(2)
C4 0.046(4) 0.055(5) 0.059(5) -0.025(4) -0.015(4) 0.022(4)
C5 0.037(4) 0.057(5) 0.059(5) -0.007(4) -0.023(4) 0.012(4)
C6 0.029(4) 0.034(4) 0.040(4) -0.001(3) -0.012(3) 0.000(3)
C7 0.028(3) 0.027(3) 0.030(3) -0.004(3) -0.009(3) -0.003(3)
C8 0.042(4) 0.043(4) 0.042(4) 0.002(3) -0.028(4) -0.002(3)
C9 0.045(4) 0.074(5) 0.036(4) -0.012(4) -0.022(3) 0.002(4)
C10 0.041(4) 0.068(5) 0.033(4) -0.010(3) -0.017(3) -0.009(4)
C11 0.034(4) 0.060(5) 0.033(4) -0.023(3) -0.008(3) -0.012(3)
C12 0.036(4) 0.037(4) 0.037(4) -0.019(3) -0.012(3) -0.003(3)
C13 0.039(4) 0.052(5) 0.050(4) -0.030(4) -0.009(3) -0.010(3)
C14 0.046(4) 0.045(5) 0.075(5) -0.036(4) -0.019(4) 0.004(3)
C15 0.041(4) 0.036(4) 0.063(5) -0.022(4) -0.019(4) 0.008(3)
C16 0.034(4) 0.031(4) 0.042(4) -0.008(3) -0.014(3) -0.008(3)
C17 0.025(3) 0.034(4) 0.039(4) -0.011(3) -0.007(3) -0.005(3)
C18 0.052(4) 0.048(5) 0.054(4) 0.000(4) -0.032(4) 0.003(3)
O21 0.053(3) 0.070(4) 0.072(3) 0.000(3) -0.039(3) -0.009(3)
C21 0.052(4) 0.036(4) 0.047(4) -0.018(3) -0.028(4) 0.001(3)
O22 0.051(3) 0.068(4) 0.046(3) 0.004(3) -0.017(3) -0.003(3)
C22 0.046(4) 0.051(5) 0.067(5) -0.021(4) -0.016(4) -0.016(4)
O23 0.041(3) 0.090(4) 0.065(3) -0.030(3) -0.018(3) -0.011(3)
C23 0.066(6) 0.053(5) 0.049(5) -0.007(4) -0.007(4) -0.020(4)
C24 0.105(7) 0.050(5) 0.051(5) -0.007(4) -0.047(5) 0.003(5)
C25 0.057(5) 0.050(5) 0.065(5) -0.027(4) -0.037(4) 0.007(4)
C26 0.034(4) 0.032(4) 0.035(4) -0.013(3) -0.010(3) -0.004(3)
C27 0.040(4) 0.047(5) 0.064(5) -0.028(4) -0.022(4) 0.005(3)

loop_
_atom_type_symbol
_atom_type_description
_atom_type_scat_dispersion_real
_atom_type_scat_dispersion_imag
_atom_type_scat_source
C C 0.0033 0.0016 'International Tables Vol C Tables 4.2.6.8 and 6.1.1.4'
H H 0.0000 0.0000 'International Tables Vol C Tables 4.2.6.8 and 6.1.1.4'
N N 0.0061 0.0033 'International Tables Vol C Tables 4.2.6.8 and 6.1.1.4'
O O 0.0106 0.0060 'International Tables Vol C Tables 4.2.6.8 and 6.1.1.4'
Cu Cu 0.3201 1.2651 'International Tables Vol C Tables 4.2.6.8 and 6.1.1.4'
Pb Pb -3.3944 10.1111 'International Tables Vol C Tables 4.2.6.8 and 6.1.1.4'

loop_
_geom_angle_atom_site_label_1
_geom_angle_atom_site_label_2
_geom_angle_atom_site_label_3
_geom_angle
_geom_angle_site_symmetry_1
_geom_angle_site_symmetry_3
_geom_angle_publ_flag
O22 Pb1 O22 180.000(1) . 2_666 ?
O22 Pb1 O2 80.27(15) . 2_666 ?
O22 Pb1 O2 99.73(15) 2_666 2_666 ?
O22 Pb1 O2 99.73(15) . . ?
O22 Pb1 O2 80.27(15) 2_666 . ?
O2 Pb1 O2 180.00(12) 2_666 . ?
O22 Pb1 O1 87.49(14) . 2_666 ?
O22 Pb1 O1 92.51(14) 2_666 2_666 ?
O2 Pb1 O1 59.54(11) 2_666 2_666 ?
O2 Pb1 O1 120.46(11) . 2_666 ?
O22 Pb1 O1 92.51(14) . . ?
O22 Pb1 O1 87.49(14) 2_666 . ?
O2 Pb1 O1 120.46(11) 2_666 . ?
O2 Pb1 O1 59.54(11) . . ?
O1 Pb1 O1 180.00(16) 2_666 . ?
N1 Cu1 O2 173.5(2) . . ?
N1 Cu1 O1 94.45(19) . . ?
O2 Cu1 O1 86.65(15) . . ?
N1 Cu1 N2 84.7(2) . . ?
O2 Cu1 N2 93.35(18) . . ?
O1 Cu1 N2 172.45(19) . . ?
C7 O1 Cu1 126.6(3) . . ?
C7 O1 Pb1 132.9(3) . . ?
Cu1 O1 Pb1 97.31(14) . . ?
C8 N1 C9 121.5(5) . . ?
C8 N1 Cu1 125.4(4) . . ?
C9 N1 Cu1 113.1(4) . . ?
C17 O2 Cu1 127.1(3) . . ?
C17 O2 Pb1 127.8(3) . . ?
Cu1 O2 Pb1 101.19(15) . . ?
C11 N2 C10 119.9(5) . . ?
C11 N2 Cu1 126.0(4) . . ?
C10 N2 Cu1 113.8(4) . . ?
O3 C2 C3 124.7(5) . . ?
O3 C2 C7 113.9(5) . . ?
C3 C2 C7 121.4(5) . . ?
C2 O3 C1 116.9(4) . . ?
C2 C3 C4 119.9(6) . . ?
C16 O4 C18 117.0(5) . . ?
C5 C4 C3 120.7(6) . . ?
C4 C5 C6 121.3(6) . . ?
C5 C6 C7 119.3(6) . . ?
C5 C6 C8 117.5(5) . . ?
C7 C6 C8 123.1(5) . . ?
O1 C7 C6 123.8(5) . . ?
O1 C7 C2 118.9(5) . . ?
C6 C7 C2 117.3(5) . . ?
N1 C8 C6 125.9(5) . . ?
N1 C9 C10 110.0(5) . . ?
N2 C10 C9 109.8(5) . . ?
N2 C11 C12 126.4(5) . . ?
C13 C12 C17 119.2(6) . . ?
C13 C12 C11 118.6(5) . . ?
C17 C12 C11 122.1(5) . . ?
C14 C13 C12 121.4(6) . . ?
C13 C14 C15 120.1(6) . . ?
C16 C15 C14 120.8(6) . . ?
C15 C16 O4 125.9(6) . . ?
C15 C16 C17 120.8(6) . . ?
O4 C16 C17 113.3(5) . . ?
O2 C17 C12 124.8(5) . . ?
O2 C17 C16 117.5(5) . . ?
C12 C17 C16 117.8(5) . . ?
C22 C21 O21 118.0(6) . . ?
C22 C21 C26 121.4(6) . . ?
O21 C21 C26 120.6(6) . . ?
C27 O22 Pb1 140.5(4) . . ?
C21 C22 C23 120.8(7) . . ?
C22 C23 C24 120.1(7) . . ?
C23 C24 C25 119.2(7) . . ?
C24 C25 C26 120.6(6) . . ?
C21 C26 C25 117.9(6) . . ?
C21 C26 C27 122.0(6) . . ?
C25 C26 C27 120.1(6) . . ?
O22 C27 O23 124.5(7) . . ?
O22 C27 C26 115.8(6) . . ?
O23 C27 C26 119.7(6) . . ?

loop_
_geom_bond_atom_site_label_1
_geom_bond_atom_site_label_2
_geom_bond_distance
_geom_bond_site_symmetry_2
_geom_bond_publ_flag
Pb1 O22 2.545(5) . ?
Pb1 O22 2.545(5) 2_666 ?
Pb1 O2 2.579(4) 2_666 ?
Pb1 O2 2.579(4) . ?
Pb1 O1 2.690(4) 2_666 ?
Pb1 O1 2.690(4) . ?
Cu1 N1 1.905(5) . ?
Cu1 O2 1.906(4) . ?
Cu1 O1 1.910(4) . ?
Cu1 N2 1.938(5) . ?
O1 C7 1.309(6) . ?
N1 C8 1.279(7) . ?
N1 C9 1.462(7) . ?
C1 O3 1.435(7) . ?
O2 C17 1.313(6) . ?
N2 C11 1.276(7) . ?
N2 C10 1.473(7) . ?
C2 O3 1.362(6) . ?
C2 C3 1.376(8) . ?
C2 C7 1.422(8) . ?
C3 C4 1.386(8) . ?
O4 C16 1.366(7) . ?
O4 C18 1.421(6) . ?
C4 C5 1.349(9) . ?
C5 C6 1.414(8) . ?
C6 C7 1.417(7) . ?
C6 C8 1.438(8) . ?
C9 C10 1.494(9) . ?
C11 C12 1.437(8) . ?
C12 C13 1.405(8) . ?
C12 C17 1.412(8) . ?
C13 C14 1.353(8) . ?
C14 C15 1.387(9) . ?
C15 C16 1.358(8) . ?
C16 C17 1.426(8) . ?
O21 C21 1.365(7) . ?
C21 C22 1.355(9) . ?
C21 C26 1.376(8) . ?
O22 C27 1.249(7) . ?
C22 C23 1.358(9) . ?
O23 C27 1.250(7) . ?
C23 C24 1.376(10) . ?
C24 C25 1.389(10) . ?
C25 C26 1.390(8) . ?
C26 C27 1.501(9) . ?
